data_9015132
loop_
_publ_author_name
'Durif, A.'
'Guitel, J. C.'

_publ_section_title
;
 Structure de la forme triclinique du monophosphate acide de baryum
;
_journal_issue 5
_journal_name_full 'Acta Crystallographica, Section B'
_journal_page_first 1671
_journal_page_last 1672
_journal_paper_doi 10.1107/S0567740878006287
_journal_volume 34
_journal_year 1978
_chemical_formula_sum 'Ba O8 P2'
_space_group_IT_number 2
_symmetry_space_group_name_Hall '-P 1'
_symmetry_space_group_name_H-M 'P -1'
_cell_angle_alpha 109.36
_cell_angle_beta 104.46
_cell_angle_gamma 96.00
_cell_length_a 8.032
_cell_length_b 7.013
_cell_length_c 7.202
_cell_formula_units_Z 2
_cell_volume 362.740
_database_code_amcsd 0009642
_exptl_crystal_density_diffrn 2.996
_cod_duplicate_entry 1007024
_cod_original_formula_sum 'Ba P2 O8'
_cod_database_code 9015132
_amcsd_formula_title 'Ba H4 O8 P2'

loop_
_space_group_symop_operation_xyz
x,y,z
-x,-y,-z

loop_
_atom_site_label
_atom_site_fract_x
_atom_site_fract_y
_atom_site_fract_z
Ba1 0.09233 0.26660 0.29441
P1 0.42300 0.71010 0.80140
P2 0.09660 0.76010 0.27550
O1 0.22070 0.61340 0.20020
O2 -0.01600 0.15580 0.88350
O3 0.01620 0.36090 0.64980
O4 0.38460 0.16790 0.15130
O5 0.21540 0.96000 0.46320
O6 0.29190 0.84980 0.79270
O7 0.42300 0.63610 -0.02240
O8 0.39040 0.53050 0.59530

loop_
_cod_related_entry_id
_cod_related_entry_database
_cod_related_entry_code
1 AMCSD 0009642
